data_8103285
loop_
_publ_author_name
'Kwang Ha'

_publ_section_title
;
 Crystal structure of bis(quinolinium) hexachloroplatinate(IV) dihydrate,
 [C9H8N]2[PtCl6] &#x00B7; 2H2O
;
_journal_issue 1
_journal_name_full 'Zeitschrift f\"ur Kristallographie - New Crystal Structures'
_journal_page_first 31
_journal_volume 227
_journal_year 2012
_chemical_formula_moiety '2(C9 H8 N), Cl6 Pt, 2(H2 O)'
_chemical_formula_sum 'C18 H20 Cl6 N2 O2 Pt'
_chemical_formula_weight 704.15
_chemical_name_systematic
; 
Bis(quinolinium) hexachloroplatinate(IV) - water (1:2)
;
_space_group_IT_number 2
_symmetry_cell_setting triclinic
_symmetry_space_group_name_Hall '-P 1'
_symmetry_space_group_name_H-M 'P -1'
_atom_sites_solution_hydrogens geom
_atom_sites_solution_primary direct
_atom_sites_solution_secondary difmap
_audit_creation_method SHELXL-97
_cell_angle_alpha 78.774(2)
_cell_angle_beta 70.177(2)
_cell_angle_gamma 79.724(2)
_cell_formula_units_Z 1
_cell_length_a 7.2602(6)
_cell_length_b 8.0823(7)
_cell_length_c 10.6370(9)
_cell_measurement_reflns_used 2559
_cell_measurement_temperature 200(2)
_cell_measurement_theta_max 25.92
_cell_measurement_theta_min 2.59
_cell_volume 571.66(8)
_computing_cell_refinement 'SAINT (Bruker, 2000)'
_computing_data_collection 'SMART (Bruker, 2000)'
_computing_data_reduction 'SAINT (Bruker, 2000)'
_computing_molecular_graphics 'ORTEP-III (Farrugia, 1997)'
_computing_publication_material SHELXL97
_computing_structure_refinement 'SHELXL-97 (Sheldrick, 1997)'
_computing_structure_solution 'SHELXS-97 (Sheldrick, 1997)'
_diffrn_ambient_temperature 200(2)
_diffrn_measured_fraction_theta_full 0.966
_diffrn_measured_fraction_theta_max 0.966
_diffrn_measurement_device_type 'Bruker SMART 1000 CCD'
_diffrn_measurement_method '\f and \w scans'
_diffrn_radiation_monochromator graphite
_diffrn_radiation_source 'fine-focus sealed tube'
_diffrn_radiation_type MoK\a
_diffrn_radiation_wavelength 0.71073
_diffrn_reflns_av_R_equivalents 0.0280
_diffrn_reflns_av_sigmaI/netI 0.0554
_diffrn_reflns_limit_h_max 8
_diffrn_reflns_limit_h_min -8
_diffrn_reflns_limit_k_max 9
_diffrn_reflns_limit_k_min -8
_diffrn_reflns_limit_l_max 13
_diffrn_reflns_limit_l_min -13
_diffrn_reflns_number 3512
_diffrn_reflns_theta_full 25.99
_diffrn_reflns_theta_max 25.99
_diffrn_reflns_theta_min 2.06
_diffrn_standards_decay_% 0
_diffrn_standards_interval_count 0
_diffrn_standards_interval_time 0
_diffrn_standards_number 0
_exptl_absorpt_coefficient_mu 6.856
_exptl_absorpt_correction_T_max 1.000
_exptl_absorpt_correction_T_min 0.735
_exptl_absorpt_correction_type multi-scan
_exptl_absorpt_process_details SADABS
_exptl_crystal_colour yellow
_exptl_crystal_density_diffrn 2.045
_exptl_crystal_density_method 'not measured'
_exptl_crystal_description block
_exptl_crystal_F_000 338
_exptl_crystal_size_max 0.31
_exptl_crystal_size_mid 0.08
_exptl_crystal_size_min 0.04
_refine_diff_density_max 2.721
_refine_diff_density_min -1.142
_refine_diff_density_rms 0.208
_refine_ls_extinction_method none
_refine_ls_goodness_of_fit_ref 1.151
_refine_ls_hydrogen_treatment constr
_refine_ls_matrix_type full
_refine_ls_number_parameters 133
_refine_ls_number_reflns 2153
_refine_ls_number_restraints 0
_refine_ls_restrained_S_all 1.151
_refine_ls_R_factor_all 0.0458
_refine_ls_R_factor_gt 0.0416
_refine_ls_shift/su_max 0.000
_refine_ls_shift/su_mean 0.000
_refine_ls_structure_factor_coef Fsqd
_refine_ls_weighting_details 'calc w=1/[\s^2^(Fo^2^)+(0.0460P)^2^+1.8844P] where P=(Fo^2^+2Fc^2^)/3'
_refine_ls_weighting_scheme calc
_refine_ls_wR_factor_gt 0.0935
_refine_ls_wR_factor_ref 0.1056
_reflns_number_gt 2097
_reflns_number_total 2153
_reflns_threshold_expression >2sigma(I)
_cod_data_source_file 1267-3607.cff
_cod_data_source_block (h-qu)2[ptcl6]
_cod_depositor_comments
;
The following automatic conversions were performed:

'_symmetry_cell_setting' value 'Triclinic' changed to 'triclinic'
according to /home/saulius/struct/CIF-dictionaries/cif_core.dic
dictionary named 'cif_core.dic' version 2.4.1 from
2010-06-29.

'_exptl_absorpt_correction_type' value 'Multi-scan'
changed to 'multi-scan' according to
/home/saulius/struct/CIF-dictionaries/cif_core.dic dictionary named
'cif_core.dic' version 2.4.1 from 2010-06-29.

Automatic conversion script
Id: cif_fix_values 1715 2011-07-08 13:25:40Z adriana 
;
_cod_database_code 8103285

loop_
_symmetry_equiv_pos_as_xyz
'x, y, z'
'-x, -y, -z'

loop_
_atom_site_label
_atom_site_type_symbol
_atom_site_fract_x
_atom_site_fract_y
_atom_site_fract_z
_atom_site_U_iso_or_equiv
_atom_site_adp_type
_atom_site_occupancy
_atom_site_symmetry_multiplicity
_atom_site_calc_flag
_atom_site_refinement_flags
Pt1 Pt 0.5000 0.5000 0.5000 0.02706(17) Uani 1 2 d S
Cl1 Cl 0.3525(4) 0.5280(3) 0.3341(2) 0.0449(6) Uani 1 1 d .
Cl2 Cl 0.4699(4) 0.7931(3) 0.4841(2) 0.0418(5) Uani 1 1 d .
Cl3 Cl 0.1944(3) 0.5009(3) 0.6659(2) 0.0409(5) Uani 1 1 d .
N1 N 0.1420(11) 0.9936(10) 0.2184(7) 0.0378(17) Uani 1 1 d .
H1 H 0.0889 0.9234 0.2913 0.045 Uiso 1 1 calc R
C1 C 0.1928(12) 0.9410(11) 0.0952(8) 0.0314(18) Uani 1 1 d .
C2 C 0.1606(13) 0.7797(11) 0.0832(9) 0.037(2) Uani 1 1 d .
H2 H 0.1037 0.7034 0.1615 0.045 Uiso 1 1 calc R
C3 C 0.2116(14) 0.7334(14) -0.0417(11) 0.047(2) Uani 1 1 d .
H3 H 0.1932 0.6231 -0.0501 0.057 Uiso 1 1 calc R
C4 C 0.2908(15) 0.8465(15) -0.1578(11) 0.053(3) Uani 1 1 d .
H4 H 0.3229 0.8126 -0.2441 0.064 Uiso 1 1 calc R
C5 C 0.3225(13) 1.0040(14) -0.1491(9) 0.044(2) Uani 1 1 d .
H5 H 0.3792 1.0780 -0.2291 0.053 Uiso 1 1 calc R
C6 C 0.2712(12) 1.0587(12) -0.0208(8) 0.0332(19) Uani 1 1 d .
C7 C 0.3019(13) 1.2177(13) -0.0027(10) 0.045(2) Uani 1 1 d .
H7 H 0.3588 1.2968 -0.0790 0.053 Uiso 1 1 calc R
C8 C 0.2506(15) 1.2587(13) 0.1229(11) 0.048(2) Uani 1 1 d .
H8 H 0.2713 1.3667 0.1348 0.058 Uiso 1 1 calc R
C9 C 0.1691(15) 1.1452(14) 0.2329(11) 0.050(3) Uani 1 1 d .
H9 H 0.1316 1.1757 0.3209 0.060 Uiso 1 1 calc R
O1 O 0.0453(10) 0.2005(8) 0.5497(6) 0.0433(16) Uani 1 1 d .
H1A H -0.0294 0.2927 0.5492 0.065 Uiso 1 1 d R
H1B H 0.1644 0.2089 0.5362 0.065 Uiso 1 1 d R

loop_
_atom_site_aniso_label
_atom_site_aniso_U_11
_atom_site_aniso_U_22
_atom_site_aniso_U_33
_atom_site_aniso_U_23
_atom_site_aniso_U_13
_atom_site_aniso_U_12
Pt1 0.0312(3) 0.0290(3) 0.0206(2) -0.00246(18) -0.00635(18) -0.00753(18)
Cl1 0.0529(14) 0.0559(15) 0.0331(11) -0.0085(11) -0.0240(10) -0.0018(11)
Cl2 0.0644(15) 0.0232(10) 0.0309(11) -0.0016(9) -0.0045(10) -0.0107(10)
Cl3 0.0327(11) 0.0473(13) 0.0353(11) -0.0103(10) 0.0052(9) -0.0130(10)
N1 0.040(4) 0.049(5) 0.021(3) -0.001(3) -0.007(3) -0.006(4)
C1 0.027(4) 0.036(5) 0.029(4) -0.003(4) -0.006(3) -0.004(4)
C2 0.037(5) 0.032(5) 0.040(5) 0.008(4) -0.016(4) -0.001(4)
C3 0.045(6) 0.051(6) 0.055(6) -0.024(5) -0.027(5) 0.010(5)
C4 0.051(6) 0.072(8) 0.044(6) -0.029(6) -0.029(5) 0.023(6)
C5 0.035(5) 0.065(7) 0.023(4) 0.004(4) -0.009(4) 0.006(5)
C6 0.027(4) 0.043(5) 0.030(4) -0.006(4) -0.015(4) 0.005(4)
C7 0.027(5) 0.046(6) 0.053(6) 0.010(5) -0.012(4) -0.004(4)
C8 0.054(6) 0.045(6) 0.060(7) -0.018(5) -0.034(5) 0.001(5)
C9 0.055(6) 0.054(7) 0.050(6) -0.022(5) -0.024(5) 0.002(5)
O1 0.053(4) 0.037(4) 0.034(3) -0.001(3) -0.006(3) -0.012(3)

loop_
_atom_type_symbol
_atom_type_description
_atom_type_scat_dispersion_real
_atom_type_scat_dispersion_imag
_atom_type_scat_source
C C 0.0033 0.0016 'International Tables Vol C Tables 4.2.6.8 and 6.1.1.4'
H H 0.0000 0.0000 'International Tables Vol C Tables 4.2.6.8 and 6.1.1.4'
Cl Cl 0.1484 0.1585 'International Tables Vol C Tables 4.2.6.8 and 6.1.1.4'
N N 0.0061 0.0033 'International Tables Vol C Tables 4.2.6.8 and 6.1.1.4'
O O 0.0106 0.0060 'International Tables Vol C Tables 4.2.6.8 and 6.1.1.4'
Pt Pt -1.7033 8.3905 'International Tables Vol C Tables 4.2.6.8 and 6.1.1.4'

loop_
_geom_angle_atom_site_label_1
_geom_angle_atom_site_label_2
_geom_angle_atom_site_label_3
_geom_angle
_geom_angle_site_symmetry_1
_geom_angle_site_symmetry_3
Cl1 Pt1 Cl1 180.0 2_666 .
Cl1 Pt1 Cl2 90.22(9) 2_666 2_666
Cl1 Pt1 Cl2 89.78(9) . 2_666
Cl1 Pt1 Cl2 89.78(9) 2_666 .
Cl1 Pt1 Cl2 90.22(9) . .
Cl2 Pt1 Cl2 180.0 2_666 .
Cl1 Pt1 Cl3 89.30(9) 2_666 .
Cl1 Pt1 Cl3 90.70(9) . .
Cl2 Pt1 Cl3 90.81(8) 2_666 .
Cl2 Pt1 Cl3 89.19(8) . .
Cl1 Pt1 Cl3 90.70(9) 2_666 2_666
Cl1 Pt1 Cl3 89.30(9) . 2_666
Cl2 Pt1 Cl3 89.19(8) 2_666 2_666
Cl2 Pt1 Cl3 90.81(8) . 2_666
Cl3 Pt1 Cl3 180.0 . 2_666
C9 N1 C1 122.8(8) . .
C9 N1 H1 118.6 . .
C1 N1 H1 118.6 . .
N1 C1 C2 121.4(8) . .
N1 C1 C6 117.5(8) . .
C2 C1 C6 121.0(8) . .
C3 C2 C1 119.4(9) . .
C3 C2 H2 120.3 . .
C1 C2 H2 120.3 . .
C2 C3 C4 120.7(9) . .
C2 C3 H3 119.6 . .
C4 C3 H3 119.6 . .
C5 C4 C3 121.1(9) . .
C5 C4 H4 119.4 . .
C3 C4 H4 119.4 . .
C4 C5 C6 120.3(9) . .
C4 C5 H5 119.8 . .
C6 C5 H5 119.8 . .
C7 C6 C1 118.6(8) . .
C7 C6 C5 124.0(9) . .
C1 C6 C5 117.4(8) . .
C8 C7 C6 120.1(9) . .
C8 C7 H7 119.9 . .
C6 C7 H7 119.9 . .
C7 C8 C9 120.1(9) . .
C7 C8 H8 119.9 . .
C9 C8 H8 119.9 . .
N1 C9 C8 120.8(9) . .
N1 C9 H9 119.6 . .
C8 C9 H9 119.6 . .
H1A O1 H1B 115.6 . .

loop_
_geom_bond_atom_site_label_1
_geom_bond_atom_site_label_2
_geom_bond_distance
_geom_bond_site_symmetry_2
Pt1 Cl1 2.313(2) 2_666
Pt1 Cl1 2.313(2) .
Pt1 Cl2 2.318(2) 2_666
Pt1 Cl2 2.318(2) .
Pt1 Cl3 2.320(2) .
Pt1 Cl3 2.320(2) 2_666
N1 C9 1.321(12) .
N1 C1 1.367(11) .
N1 H1 0.8800 .
C1 C2 1.402(12) .
C1 C6 1.418(12) .
C2 C3 1.361(13) .
C2 H2 0.9500 .
C3 C4 1.399(15) .
C3 H3 0.9500 .
C4 C5 1.359(15) .
C4 H4 0.9500 .
C5 C6 1.424(12) .
C5 H5 0.9500 .
C6 C7 1.402(13) .
C7 C8 1.352(14) .
C7 H7 0.9500 .
C8 C9 1.367(15) .
C8 H8 0.9500 .
C9 H9 0.9500 .
O1 H1A 0.8400 .
O1 H1B 0.8400 .

loop_
_geom_hbond_atom_site_label_D
_geom_hbond_atom_site_label_H
_geom_hbond_atom_site_label_A
_geom_hbond_distance_DH
_geom_hbond_distance_HA
_geom_hbond_distance_DA
_geom_hbond_angle_DHA
_geom_hbond_site_symmetry_A
N1 H1 O1 0.88 1.84 2.715(9) 172.8 2_566
O1 H1A Cl1 0.84 2.58 3.325(7) 148.5 2_566
O1 H1B Cl2 0.84 2.59 3.423(7) 173.7 2_666
C4 H4 Cl2 0.95 2.75 3.670(10) 164.1 1_554
C5 H5 Cl2 0.95 2.63 3.552(9) 162.9 2_675
C9 H9 O1 0.95 2.34 3.279(12) 170.2 1_565

loop_
_geom_torsion_atom_site_label_1
_geom_torsion_atom_site_label_2
_geom_torsion_atom_site_label_3
_geom_torsion_atom_site_label_4
_geom_torsion
C9 N1 C1 C2 -179.5(9)
C9 N1 C1 C6 -2.3(13)
N1 C1 C2 C3 179.3(9)
C6 C1 C2 C3 2.2(13)
C1 C2 C3 C4 -1.6(14)
C2 C3 C4 C5 1.3(15)
C3 C4 C5 C6 -1.4(14)
N1 C1 C6 C7 3.3(12)
C2 C1 C6 C7 -179.5(8)
N1 C1 C6 C5 -179.5(8)
C2 C1 C6 C5 -2.3(12)
C4 C5 C6 C7 178.9(9)
C4 C5 C6 C1 1.9(13)
C1 C6 C7 C8 -2.3(13)
C5 C6 C7 C8 -179.3(9)
C6 C7 C8 C9 0.1(15)
C1 N1 C9 C8 0.1(15)
C7 C8 C9 N1 1.0(16)
